data_4020403
loop_
_publ_author_name
'Jeremy Robertson'
'Petra M. Stafford'
'Stephen J. Bell'

_publ_section_title
;
 Silatropic Carbonyl Ene Cyclizations in the Synthesis
 of Pseudosugars and Hydroxylated Piperidines
;
_journal_name_full 'Journal of Organic Chemistry'
_journal_page_first 7133
_journal_page_last 7148
_journal_paper_doi 10.1021/jo050644v
_journal_volume 70
_journal_year 2005
_chemical_formula_moiety 'C14 H16 O2'
_chemical_formula_sum 'C14 H16 O2'
_chemical_formula_weight 216.28
_space_group_IT_number 56
_space_group_name_Hall '-P 2ac 2bc'
_space_group_name_H-M_alt 'P n a a'
_symmetry_cell_setting orthorhombic
_symmetry_space_group_name_Hall '-P 2ac 2bc'
_symmetry_space_group_name_H-M 'P n a a'
_cell_angle_alpha 90
_cell_angle_beta 90
_cell_angle_gamma 90
_cell_formula_units_Z 8
_cell_length_a 8.4023(2)
_cell_length_b 16.1062(4)
_cell_length_c 17.4221(6)
_cell_measurement_temperature 150
_cell_volume 2357.72(11)
_diffrn_ambient_temperature 150
_exptl_crystal_density_diffrn 1.219
_cod_depositor_comments
;
The following automatic conversions were performed:
'_symmetry_cell_setting' value 'Orthorhombic' changed to 'orthorhombic'
according to '/home/saulius/struct/CIF-dictionaries/cif_core.dic'
dictionary named 'cif_core.dic' version 2.4.1 from 2010-06-29.

Automatic conversion script
Id: cif_fix_enum 1527 2010-12-29 10:47:43Z saulius 
;
_cod_database_code 4020403

loop_
_symmetry_equiv_pos_as_xyz
x,y,z
-x,-y,-z
-x,y+1/2,z+1/2
x,-y+1/2,-z+1/2
x+1/2,-y+1/2,z
-x+1/2,y+1/2,-z
-x+1/2,-y,z+1/2
x+1/2,y,-z+1/2

loop_
_atom_site_label
_atom_site_type_symbol
_atom_site_fract_x
_atom_site_fract_y
_atom_site_fract_z
_atom_site_U_iso_or_equiv
_atom_site_occupancy
_atom_site_adp_type
_atom_site_attached_hydrogens
C1 C 0.1177(3) 0.13026(14) 0.84913(13) 0.0326 1.0000 Uani .
C2 C 0.2865(3) 0.13082(15) 0.81771(13) 0.0351 1.0000 Uani .
C3 C 0.3683(3) 0.04888(14) 0.82787(13) 0.0318 1.0000 Uani .
C4 C 0.3276(3) -0.02043(15) 0.78386(13) 0.0366 1.0000 Uani .
C5 C 0.4018(3) -0.09592(15) 0.79695(15) 0.0417 1.0000 Uani .
C6 C 0.5171(3) -0.10288(18) 0.85274(17) 0.0466 1.0000 Uani .
C7 C 0.5581(3) -0.0356(2) 0.89598(16) 0.0478 1.0000 Uani .
C8 C 0.4851(3) 0.04044(16) 0.88355(14) 0.0397 1.0000 Uani .
O9 O 0.2760(2) 0.1497(1) 0.73644(9) 0.0365 1.0000 Uani .
C10 C 0.1050(3) 0.12038(14) 0.93694(12) 0.0291 1.0000 Uani .
C11 C -0.0681(3) 0.10227(14) 0.95695(14) 0.0345 1.0000 Uani .
C12 C -0.1017(3) 0.10878(16) 1.04110(17) 0.0461 1.0000 Uani .
C13 C -0.0122(4) 0.15658(19) 1.08548(15) 0.0515 1.0000 Uani .
C14 C 0.1188(3) 0.20485(18) 1.05293(17) 0.0496 1.0000 Uani .
C15 C 0.1708(3) 0.19012(15) 0.98320(15) 0.0379 1.0000 Uani .
O16 O 0.04634(19) 0.20856(11) 0.8269(1) 0.0388 1.0000 Uani .
H11 H 0.0616 0.0802 0.8273 0.0415 1.0000 Uiso .
H21 H 0.3513 0.1736 0.8465 0.0448 1.0000 Uiso .
H41 H 0.2441 -0.0151 0.7418 0.0453 1.0000 Uiso .
H51 H 0.3710 -0.1461 0.7651 0.0512 1.0000 Uiso .
H61 H 0.5707 -0.1583 0.8614 0.0567 1.0000 Uiso .
H71 H 0.6417 -0.0410 0.9380 0.0588 1.0000 Uiso .
H81 H 0.5174 0.0905 0.9153 0.0503 1.0000 Uiso .
H101 H 0.1762 0.0730 0.9529 0.0370 1.0000 Uiso .
H111 H -0.0952 0.0441 0.9386 0.0421 1.0000 Uiso .
H112 H -0.1380 0.1423 0.9280 0.0421 1.0000 Uiso .
H121 H -0.1928 0.0764 1.0646 0.0557 1.0000 Uiso .
H131 H -0.0350 0.1603 1.1426 0.0624 1.0000 Uiso .
H141 H 0.1714 0.2503 1.0854 0.0590 1.0000 Uiso .
H151 H 0.2547 0.2276 0.9590 0.0471 1.0000 Uiso .
H18 H -0.0561 0.1963 0.8055 0.0500 1.0000 Uiso .
H19 H 0.1836 0.1863 0.7305 0.0500 1.0000 Uiso .

loop_
_atom_site_aniso_label
_atom_site_aniso_U_11
_atom_site_aniso_U_22
_atom_site_aniso_U_33
_atom_site_aniso_U_23
_atom_site_aniso_U_13
_atom_site_aniso_U_12
C1 0.0302(11) 0.0333(12) 0.0343(12) 0.0077(9) -0.0020(9) 0.003(1)
C2 0.0382(13) 0.0367(13) 0.0304(12) 0.006(1) 0.001(1) -0.000(1)
C3 0.0341(12) 0.0327(11) 0.0286(11) 0.0053(9) 0.0081(9) 0.002(1)
C4 0.0375(13) 0.0401(13) 0.0321(12) -0.000(1) 0.001(1) 0.0004(11)
C5 0.0456(15) 0.0335(12) 0.0460(14) -0.0027(11) 0.0150(12) 0.0010(11)
C6 0.0369(14) 0.0471(15) 0.0559(16) 0.0187(12) 0.0163(12) 0.0117(12)
C7 0.0314(12) 0.0663(18) 0.0456(15) 0.0135(14) 0.0009(12) 0.0060(13)
C8 0.0358(13) 0.0472(14) 0.0362(13) 0.0007(11) 0.002(1) -0.0085(11)
O9 0.0415(9) 0.0390(9) 0.0289(9) 0.0113(7) 0.0062(7) 0.0031(8)
C10 0.026(1) 0.0348(12) 0.0270(11) 0.0080(9) 0.0020(8) 0.0043(9)
C11 0.0317(12) 0.0309(11) 0.0408(12) 0.000(1) 0.001(1) -0.000(1)
C12 0.0454(15) 0.0334(12) 0.0596(17) 0.0100(12) 0.0257(13) 0.0041(11)
C13 0.0692(19) 0.0574(17) 0.0280(12) 0.0025(12) 0.0082(13) 0.0238(16)
C14 0.0458(15) 0.0502(16) 0.0528(16) -0.0148(13) -0.0109(13) 0.0106(13)
C15 0.0319(12) 0.0339(12) 0.0480(14) 0.0036(11) -0.0052(11) -0.002(1)
O16 0.0299(8) 0.046(1) 0.0402(9) 0.0169(8) -0.0018(7) 0.0083(7)

loop_
_geom_bond_atom_site_label_1
_geom_bond_site_symmetry_1
_geom_bond_atom_site_label_2
_geom_bond_site_symmetry_2
_geom_bond_distance
_geom_bond_publ_flag
C1 . C2 . 1.521(3) yes
C1 . C10 . 1.542(3) yes
C1 . O16 . 1.449(3) yes
C1 . H11 . 1.008 no
C2 . C3 . 1.498(3) yes
C2 . O9 . 1.451(3) yes
C2 . H21 . 1.011 no
C3 . C4 . 1.397(3) yes
C3 . C8 . 1.386(3) yes
C4 . C5 . 1.385(4) yes
C4 . H41 . 1.019 no
C5 . C6 . 1.377(4) yes
C5 . H51 . 1.013 no
C6 . C7 . 1.363(4) yes
C6 . H61 . 1.011 no
C7 . C8 . 1.388(4) yes
C7 . H71 . 1.018 no
C8 . H81 . 1.015 no
O9 . H19 . 0.981 no
C10 . C11 . 1.524(3) yes
C10 . C15 . 1.489(3) yes
C10 . H101 . 1.009 no
C11 . C12 . 1.497(4) yes
C11 . H111 . 1.016 no
C11 . H112 . 1.007 no
C12 . C13 . 1.325(4) yes
C12 . H121 . 1.012 no
C13 . C14 . 1.462(4) yes
C13 . H131 . 1.015 no
C14 . C15 . 1.313(4) yes
C14 . H141 . 1.025 no
C15 . H151 . 1.019 no
O16 . H18 . 0.958 no
